data_4501987
loop_
_publ_author_name
'Hu, Jin-Song'
'Shang, Yong-Jia'
'Yao, Xiao-Qiang'
'Qin, Ling'
'Li, Yi-Zhi'
'Guo, Zi-Jian'
'Zheng, He-Gen'
'Xue, Zi-Ling'

_publ_section_title
;
 Syntheses, Structures, and Photochemical Properties of Six New
 Metal&#x2212;Organic Frameworks Based on Aromatic Dicarboxylate Acids and
 V-Shaped Imidazole Ligands
;
_journal_issue 9
_journal_name_full 'Crystal Growth &amp; Design'
_journal_page_first 4135
_journal_paper_doi 10.1021/cg1008208
_journal_volume 10
_journal_year 2010
_chemical_formula_moiety 'C26 H22 N4 Ni O7'
_chemical_formula_sum 'C26 H22 N4 Ni O7'
_chemical_formula_weight 561.17
_chemical_name_systematic
; 
 ? 
;
_space_group_IT_number 14
_symmetry_cell_setting monoclinic
_symmetry_space_group_name_Hall '-P 2yn'
_symmetry_space_group_name_H-M 'P 1 21/n 1'
_atom_sites_solution_hydrogens geom
_atom_sites_solution_primary direct
_atom_sites_solution_secondary difmap
_audit_creation_method SHELXL-97
_cell_angle_alpha 90.00
_cell_angle_beta 93.715(3)
_cell_angle_gamma 90.00
_cell_formula_units_Z 4
_cell_length_a 6.3784(9)
_cell_length_b 17.552(3)
_cell_length_c 22.179(3)
_cell_measurement_reflns_used 1460
_cell_measurement_temperature 293(2)
_cell_measurement_theta_max 20.95
_cell_measurement_theta_min 2.17
_cell_volume 2477.8(6)
_computing_cell_refinement 'SMART (Bruker, 2000)'
_computing_data_collection 'SMART (Bruker, 2000)'
_computing_data_reduction 'SMART (Bruker, 2000)'
_computing_molecular_graphics SHELXTL
_computing_publication_material SHELXTL
_computing_structure_refinement 'SHELXL-97 (Sheldrick, 1997)'
_computing_structure_solution 'SHELXS-97 (Sheldrick, 1990)'
_diffrn_ambient_temperature 293(2)
_diffrn_measured_fraction_theta_full 0.998
_diffrn_measured_fraction_theta_max 0.998
_diffrn_measurement_device_type 'CCD area detector'
_diffrn_measurement_method 'phi and omega scans'
_diffrn_radiation_monochromator graphite
_diffrn_radiation_source 'fine-focus sealed tube'
_diffrn_radiation_type MoK\a
_diffrn_radiation_wavelength 0.71073
_diffrn_reflns_av_R_equivalents 0.0614
_diffrn_reflns_av_sigmaI/netI 0.1012
_diffrn_reflns_limit_h_max 7
_diffrn_reflns_limit_h_min -7
_diffrn_reflns_limit_k_max 21
_diffrn_reflns_limit_k_min -14
_diffrn_reflns_limit_l_max 27
_diffrn_reflns_limit_l_min -24
_diffrn_reflns_number 13103
_diffrn_reflns_theta_full 26.00
_diffrn_reflns_theta_max 26.00
_diffrn_reflns_theta_min 1.84
_exptl_absorpt_coefficient_mu 0.838
_exptl_absorpt_correction_T_max 0.825
_exptl_absorpt_correction_T_min 0.798
_exptl_absorpt_correction_type multi-scan
_exptl_absorpt_process_details 'SADABS; Bruker, 2000'
_exptl_crystal_colour green
_exptl_crystal_density_diffrn 1.504
_exptl_crystal_density_method 'not measured'
_exptl_crystal_description block
_exptl_crystal_F_000 1160
_exptl_crystal_size_max 0.27
_exptl_crystal_size_mid 0.25
_exptl_crystal_size_min 0.23
_refine_diff_density_max 0.383
_refine_diff_density_min -0.342
_refine_diff_density_rms 0.063
_refine_ls_extinction_method none
_refine_ls_goodness_of_fit_ref 0.850
_refine_ls_hydrogen_treatment constr
_refine_ls_matrix_type full
_refine_ls_number_parameters 343
_refine_ls_number_reflns 4841
_refine_ls_number_restraints 1
_refine_ls_restrained_S_all 0.850
_refine_ls_R_factor_all 0.0961
_refine_ls_R_factor_gt 0.0518
_refine_ls_shift/su_max 0.010
_refine_ls_shift/su_mean 0.002
_refine_ls_structure_factor_coef Fsqd
_refine_ls_weighting_details 'calc w=1/[\s^2^(Fo^2^)+(0.0229P)^2^+0.0000P] where P=(Fo^2^+2Fc^2^)/3'
_refine_ls_weighting_scheme calc
_refine_ls_wR_factor_gt 0.0823
_refine_ls_wR_factor_ref 0.0929
_reflns_number_gt 2884
_reflns_number_total 4841
_reflns_threshold_expression >2sigma(I)
_cod_data_source_file cg1008208_si_002.cif
_cod_data_source_block 5
_cod_depositor_comments
;
The following automatic conversions were performed:

'_symmetry_cell_setting' value 'Monoclinic' changed to 'monoclinic'
according to /home/saulius/struct/CIF-dictionaries/cif_core.dic
dictionary named 'cif_core.dic' version 2.4.2 from 2011-04-26.

Automatic conversion script
Id: cif_fix_values 1715 2011-07-08 13:25:40Z adriana 
;
_cod_original_cell_volume 2477.9(6)
_cod_original_sg_symbol_H-M 'P 21/n'
_cod_database_code 4501987

loop_
_symmetry_equiv_pos_as_xyz
'x, y, z'
'-x+1/2, y+1/2, -z+1/2'
'-x, -y, -z'
'x-1/2, -y-1/2, z-1/2'

loop_
_atom_site_label
_atom_site_type_symbol
_atom_site_fract_x
_atom_site_fract_y
_atom_site_fract_z
_atom_site_U_iso_or_equiv
_atom_site_adp_type
_atom_site_occupancy
_atom_site_symmetry_multiplicity
_atom_site_calc_flag
_atom_site_refinement_flags
C1 C -0.2259(6) 0.2497(2) 0.34608(14) 0.0360(10) Uani 1 1 d .
C2 C -0.2242(5) 0.2415(2) 0.27819(14) 0.0316(9) Uani 1 1 d .
C3 C -0.4072(6) 0.2506(2) 0.24193(14) 0.0421(11) Uani 1 1 d .
H5 H -0.5319 0.2622 0.2594 0.051 Uiso 1 1 calc R
C4 C -0.4063(6) 0.2426(2) 0.18014(14) 0.0434(11) Uani 1 1 d .
H7 H -0.5316 0.2467 0.1565 0.052 Uiso 1 1 calc R
C5 C -0.2215(5) 0.2287(2) 0.15287(14) 0.0314(9) Uani 1 1 d .
C6 C -0.0403(6) 0.2193(2) 0.18893(14) 0.0423(11) Uani 1 1 d .
H19 H 0.0850 0.2087 0.1714 0.051 Uiso 1 1 calc R
C7 C -0.0418(6) 0.2254(2) 0.25098(14) 0.0415(11) Uani 1 1 d .
H6 H 0.0824 0.2185 0.2747 0.050 Uiso 1 1 calc R
C8 C -0.2186(6) 0.2265(2) 0.08445(15) 0.0358(10) Uani 1 1 d .
C9 C 0.2591(6) 0.3764(2) 0.39242(16) 0.0409(10) Uani 1 1 d .
H2 H 0.2739 0.3416 0.3614 0.049 Uiso 1 1 calc R
C10 C 0.1667(6) 0.4283(2) 0.47321(17) 0.0494(12) Uani 1 1 d .
H8 H 0.1031 0.4362 0.5093 0.059 Uiso 1 1 calc R
C11 C 0.2875(7) 0.4795(2) 0.44661(16) 0.0544(13) Uani 1 1 d .
H9 H 0.3246 0.5279 0.4608 0.065 Uiso 1 1 calc R
C12 C 0.4911(6) 0.4751(2) 0.35346(16) 0.0414(10) Uani 1 1 d .
C13 C 0.6855(7) 0.4959(3) 0.37494(18) 0.0710(16) Uani 1 1 d .
H24 H 0.7230 0.4913 0.4160 0.085 Uiso 1 1 calc R
C14 C 0.8291(7) 0.5237(3) 0.33671(19) 0.0705(15) Uani 1 1 d .
H22 H 0.9623 0.5386 0.3518 0.085 Uiso 1 1 calc R
C15 C 0.7743(7) 0.5291(2) 0.27761(19) 0.0488(12) Uani 1 1 d .
C16 C 0.5829(8) 0.5076(3) 0.25525(18) 0.0786(17) Uani 1 1 d .
H12 H 0.5477 0.5110 0.2140 0.094 Uiso 1 1 calc R
C17 C 0.4379(7) 0.4802(3) 0.29365(17) 0.0691(15) Uani 1 1 d .
H11 H 0.3049 0.4654 0.2784 0.083 Uiso 1 1 calc R
C18 C 0.9903(6) 0.5244(2) 0.19275(17) 0.0421(11) Uani 1 1 d .
C19 C 1.0976(6) 0.5697(2) 0.15500(16) 0.0465(11) Uani 1 1 d .
H28 H 1.1108 0.6217 0.1621 0.056 Uiso 1 1 calc R
C20 C 1.1863(6) 0.5365(2) 0.10596(17) 0.0465(11) Uani 1 1 d .
H17 H 1.2581 0.5665 0.0795 0.056 Uiso 1 1 calc R
C21 C 1.1682(6) 0.4599(2) 0.09642(16) 0.0404(10) Uani 1 1 d .
C22 C 1.0600(6) 0.4155(2) 0.13480(17) 0.0485(11) Uani 1 1 d .
H16 H 1.0461 0.3635 0.1276 0.058 Uiso 1 1 calc R
C23 C 0.9715(7) 0.4476(2) 0.18421(17) 0.0535(12) Uani 1 1 d .
H27 H 0.9010 0.4176 0.2109 0.064 Uiso 1 1 calc R
C24 C 1.3327(6) 0.3557(2) 0.04200(16) 0.0446(11) Uani 1 1 d .
H13 H 1.3463 0.3229 0.0750 0.053 Uiso 1 1 calc R
C25 C 1.3397(6) 0.4008(2) -0.04607(17) 0.0455(11) Uani 1 1 d U
H1 H 1.3595 0.4052 -0.0871 0.055 Uiso 1 1 calc R
C26 C 1.2587(6) 0.4553(2) -0.01255(16) 0.0501(12) Uani 1 1 d .
H14 H 1.2146 0.5035 -0.0253 0.060 Uiso 1 1 calc R
N1 N 0.1510(5) 0.36352(18) 0.44000(12) 0.0370(8) Uani 1 1 d .
N2 N 0.3447(5) 0.44588(19) 0.39423(13) 0.0397(8) Uani 1 1 d .
N3 N 1.3897(5) 0.33739(18) -0.01200(12) 0.0399(8) Uani 1 1 d U
N4 N 1.2540(5) 0.42522(19) 0.04480(13) 0.0416(9) Uani 1 1 d .
Ni1 Ni 0.02313(7) 0.26306(3) 0.464598(18) 0.03371(15) Uani 1 1 d .
O1 O -0.3964(4) 0.26378(16) 0.36829(10) 0.0514(8) Uani 1 1 d .
O2 O -0.0515(4) 0.24222(15) 0.37495(9) 0.0421(7) Uani 1 1 d .
O3 O 0.3118(4) 0.20591(13) 0.45436(10) 0.0428(7) Uani 1 1 d .
H3B H 0.4009 0.2376 0.4423 0.064 Uiso 1 1 d R
H3C H 0.3565 0.1875 0.4882 0.064 Uiso 1 1 d R
O5 O -0.3941(4) 0.21874(14) 0.05556(9) 0.0397(7) Uani 1 1 d .
O6 O -0.0442(4) 0.23450(17) 0.06236(10) 0.0527(8) Uani 1 1 d .
O7 O 0.9192(5) 0.56315(16) 0.24167(12) 0.0691(10) Uani 1 1 d .
O4 O -0.2586(4) 0.32335(14) 0.47745(10) 0.0448(7) Uani 1 1 d .
H4A H -0.3118 0.3184 0.5114 0.054 Uiso 1 1 d R
H4B H -0.3482 0.3264 0.4475 0.054 Uiso 1 1 d R

loop_
_atom_site_aniso_label
_atom_site_aniso_U_11
_atom_site_aniso_U_22
_atom_site_aniso_U_33
_atom_site_aniso_U_23
_atom_site_aniso_U_13
_atom_site_aniso_U_12
C1 0.045(3) 0.047(3) 0.0156(17) 0.0030(18) 0.0015(17) -0.003(2)
C2 0.032(2) 0.043(3) 0.0202(17) 0.0003(18) 0.0031(16) -0.003(2)
C3 0.032(2) 0.071(3) 0.0244(19) 0.001(2) 0.0059(16) 0.004(2)
C4 0.025(2) 0.079(3) 0.0255(19) -0.001(2) -0.0004(16) 0.001(2)
C5 0.031(2) 0.044(3) 0.0187(17) 0.0040(18) 0.0014(15) -0.0017(19)
C6 0.034(2) 0.071(3) 0.0226(19) -0.001(2) 0.0073(17) 0.003(2)
C7 0.028(2) 0.074(3) 0.0217(19) 0.001(2) -0.0062(16) -0.002(2)
C8 0.042(3) 0.046(3) 0.0194(18) 0.0002(18) -0.0008(17) 0.000(2)
C9 0.046(3) 0.047(3) 0.030(2) -0.002(2) 0.0086(19) 0.003(2)
C10 0.054(3) 0.060(3) 0.037(2) -0.007(2) 0.021(2) -0.006(2)
C11 0.071(3) 0.054(3) 0.040(2) -0.018(2) 0.020(2) -0.010(3)
C12 0.038(3) 0.056(3) 0.032(2) 0.003(2) 0.0108(19) 0.000(2)
C13 0.058(3) 0.122(5) 0.033(2) 0.010(3) 0.003(2) -0.023(3)
C14 0.049(3) 0.113(4) 0.050(3) 0.006(3) 0.015(2) -0.018(3)
C15 0.059(3) 0.045(3) 0.046(3) -0.002(2) 0.026(2) -0.003(2)
C16 0.075(4) 0.133(5) 0.030(3) 0.014(3) 0.014(3) -0.007(4)
C17 0.049(3) 0.125(5) 0.033(2) 0.008(3) 0.002(2) -0.014(3)
C18 0.043(3) 0.048(3) 0.038(2) 0.003(2) 0.017(2) -0.003(2)
C19 0.048(3) 0.044(3) 0.049(3) -0.003(2) 0.014(2) -0.001(2)
C20 0.049(3) 0.047(3) 0.046(3) 0.012(2) 0.021(2) -0.007(2)
C21 0.043(3) 0.049(3) 0.031(2) 0.004(2) 0.0099(19) 0.006(2)
C22 0.062(3) 0.042(3) 0.043(2) 0.001(2) 0.014(2) 0.000(2)
C23 0.066(3) 0.054(3) 0.044(3) 0.002(2) 0.029(2) -0.013(3)
C24 0.051(3) 0.051(3) 0.032(2) 0.010(2) 0.011(2) 0.015(2)
C25 0.045(3) 0.063(3) 0.029(2) 0.0063(19) 0.0048(19) 0.003(2)
C26 0.056(3) 0.056(3) 0.039(2) 0.009(2) 0.006(2) 0.011(2)
N1 0.035(2) 0.052(2) 0.0256(17) -0.0026(16) 0.0071(14) -0.0016(17)
N2 0.040(2) 0.047(2) 0.0324(18) 0.0010(17) 0.0088(16) -0.0017(18)
N3 0.039(2) 0.055(2) 0.0265(17) 0.0019(15) 0.0068(15) 0.0062(17)
N4 0.046(2) 0.051(2) 0.0283(18) 0.0100(17) 0.0102(16) 0.0085(18)
Ni1 0.0325(3) 0.0520(3) 0.0167(2) -0.0013(2) 0.00227(18) -0.0028(3)
O1 0.0359(16) 0.097(2) 0.0222(13) -0.0039(15) 0.0066(12) 0.0065(17)
O2 0.0355(16) 0.073(2) 0.0172(12) -0.0023(13) 0.0005(11) 0.0031(15)
O3 0.0443(17) 0.0533(18) 0.0310(14) 0.0018(13) 0.0032(12) 0.0001(14)
O5 0.0383(16) 0.061(2) 0.0190(12) 0.0034(12) -0.0009(11) -0.0023(14)
O6 0.0329(16) 0.102(2) 0.0239(13) 0.0024(15) 0.0063(12) -0.0024(17)
O7 0.095(3) 0.055(2) 0.064(2) -0.0113(17) 0.0514(19) -0.0181(18)
O4 0.0355(16) 0.075(2) 0.0238(13) 0.0020(14) 0.0037(11) 0.0037(15)

loop_
_atom_type_symbol
_atom_type_description
_atom_type_scat_dispersion_real
_atom_type_scat_dispersion_imag
_atom_type_scat_source
C C 0.0033 0.0016 'International Tables Vol C Tables 4.2.6.8 and 6.1.1.4'
H H 0.0000 0.0000 'International Tables Vol C Tables 4.2.6.8 and 6.1.1.4'
N N 0.0061 0.0033 'International Tables Vol C Tables 4.2.6.8 and 6.1.1.4'
O O 0.0106 0.0060 'International Tables Vol C Tables 4.2.6.8 and 6.1.1.4'
Ni Ni 0.3393 1.1124 'International Tables Vol C Tables 4.2.6.8 and 6.1.1.4'

loop_
_geom_angle_atom_site_label_1
_geom_angle_atom_site_label_2
_geom_angle_atom_site_label_3
_geom_angle
_geom_angle_site_symmetry_1
_geom_angle_site_symmetry_3
O1 C1 O2 125.9(3) . .
O1 C1 C2 118.3(3) . .
O2 C1 C2 115.8(3) . .
C7 C2 C3 118.3(3) . .
C7 C2 C1 121.1(3) . .
C3 C2 C1 120.5(3) . .
C2 C3 C4 120.6(3) . .
C2 C3 H5 119.7 . .
C4 C3 H5 119.7 . .
C5 C4 C3 120.8(3) . .
C5 C4 H7 119.6 . .
C3 C4 H7 119.6 . .
C6 C5 C4 118.5(3) . .
C6 C5 C8 121.0(3) . .
C4 C5 C8 120.5(3) . .
C5 C6 C7 120.8(3) . .
C5 C6 H19 119.6 . .
C7 C6 H19 119.6 . .
C2 C7 C6 120.9(3) . .
C2 C7 H6 119.5 . .
C6 C7 H6 119.5 . .
O6 C8 O5 126.5(3) . .
O6 C8 C5 117.2(3) . .
O5 C8 C5 116.3(3) . .
N1 C9 N2 111.6(3) . .
N1 C9 H2 124.2 . .
N2 C9 H2 124.2 . .
C11 C10 N1 110.3(3) . .
C11 C10 H8 124.9 . .
N1 C10 H8 124.8 . .
C10 C11 N2 105.9(4) . .
C10 C11 H9 127.0 . .
N2 C11 H9 127.0 . .
C13 C12 C17 119.7(4) . .
C13 C12 N2 119.6(3) . .
C17 C12 N2 120.7(4) . .
C12 C13 C14 120.7(4) . .
C12 C13 H24 119.6 . .
C14 C13 H24 119.6 . .
C15 C14 C13 119.1(4) . .
C15 C14 H22 120.4 . .
C13 C14 H22 120.4 . .
C14 C15 C16 121.0(4) . .
C14 C15 O7 116.8(4) . .
C16 C15 O7 122.1(4) . .
C15 C16 C17 119.9(4) . .
C15 C16 H12 120.0 . .
C17 C16 H12 120.0 . .
C12 C17 C16 119.5(4) . .
C12 C17 H11 120.3 . .
C16 C17 H11 120.3 . .
C23 C18 C19 122.0(4) . .
C23 C18 O7 124.4(4) . .
C19 C18 O7 113.4(4) . .
C18 C19 C20 118.8(4) . .
C18 C19 H28 120.6 . .
C20 C19 H28 120.6 . .
C21 C20 C19 120.0(4) . .
C21 C20 H17 120.0 . .
C19 C20 H17 120.0 . .
C20 C21 C22 120.3(4) . .
C20 C21 N4 120.6(4) . .
C22 C21 N4 119.1(4) . .
C21 C22 C23 120.4(4) . .
C21 C22 H16 119.8 . .
C23 C22 H16 119.8 . .
C18 C23 C22 118.4(4) . .
C18 C23 H27 120.8 . .
C22 C23 H27 120.8 . .
N3 C24 N4 113.3(3) . .
N3 C24 H13 123.3 . .
N4 C24 H13 123.3 . .
C26 C25 N3 111.0(3) . .
C26 C25 H1 124.5 . .
N3 C25 H1 124.5 . .
C25 C26 N4 105.8(4) . .
C25 C26 H14 127.1 . .
N4 C26 H14 127.1 . .
C9 N1 C10 105.5(3) . .
C9 N1 Ni1 127.2(3) . .
C10 N1 Ni1 126.8(2) . .
C9 N2 C11 106.7(3) . .
C9 N2 C12 126.1(3) . .
C11 N2 C12 126.8(3) . .
C24 N3 C25 103.7(3) . .
C24 N3 Ni1 126.0(3) . 4_765
C25 N3 Ni1 130.3(2) . 4_765
C24 N4 C26 106.2(3) . .
C24 N4 C21 126.5(3) . .
C26 N4 C21 127.2(3) . .
N1 Ni1 N3 178.81(12) . 4_466
N1 Ni1 O2 88.07(11) . .
N3 Ni1 O2 91.04(11) 4_466 .
N1 Ni1 O5 92.65(11) . 4_666
N3 Ni1 O5 88.27(11) 4_466 4_666
O2 Ni1 O5 178.12(10) . 4_666
N1 Ni1 O4 87.79(11) . .
N3 Ni1 O4 91.49(11) 4_466 .
O2 Ni1 O4 94.24(9) . .
O5 Ni1 O4 87.53(9) 4_666 .
N1 Ni1 O3 90.88(11) . .
N3 Ni1 O3 89.88(11) 4_466 .
O2 Ni1 O3 87.73(9) . .
O5 Ni1 O3 90.51(9) 4_666 .
O4 Ni1 O3 177.58(9) . .
C1 O2 Ni1 128.3(2) . .
Ni1 O3 H3B 109.1 . .
Ni1 O3 H3C 109.2 . .
H3B O3 H3C 109.5 . .
C8 O5 Ni1 129.7(2) . 4_565
C18 O7 C15 120.1(3) . .
Ni1 O4 H4A 117.3 . .
Ni1 O4 H4B 117.3 . .
H4A O4 H4B 114.4 . .

loop_
_geom_bond_atom_site_label_1
_geom_bond_atom_site_label_2
_geom_bond_distance
_geom_bond_site_symmetry_2
C1 O1 1.247(4) .
C1 O2 1.254(4) .
C1 C2 1.513(4) .
C2 C7 1.375(4) .
C2 C3 1.383(4) .
C3 C4 1.378(4) .
C3 H5 0.9300 .
C4 C5 1.381(4) .
C4 H7 0.9300 .
C5 C6 1.372(4) .
C5 C8 1.519(4) .
C6 C7 1.381(4) .
C6 H19 0.9300 .
C7 H6 0.9300 .
C8 O6 1.252(4) .
C8 O5 1.261(4) .
C9 N1 1.317(4) .
C9 N2 1.335(4) .
C9 H2 0.9300 .
C10 C11 1.345(5) .
C10 N1 1.355(4) .
C10 H8 0.9300 .
C11 N2 1.374(4) .
C11 H9 0.9300 .
C12 C13 1.350(5) .
C12 C17 1.351(5) .
C12 N2 1.436(4) .
C13 C14 1.377(5) .
C13 H24 0.9300 .
C14 C15 1.338(5) .
C14 H22 0.9300 .
C15 C16 1.343(6) .
C15 O7 1.393(4) .
C16 C17 1.383(5) .
C16 H12 0.9300 .
C17 H11 0.9300 .
C18 C23 1.365(5) .
C18 C19 1.369(5) .
C18 O7 1.382(4) .
C19 C20 1.386(5) .
C19 H28 0.9300 .
C20 C21 1.364(5) .
C20 H17 0.9300 .
C21 C22 1.373(5) .
C21 N4 1.436(4) .
C22 C23 1.385(5) .
C22 H16 0.9300 .
C23 H27 0.9300 .
C24 N3 1.314(4) .
C24 N4 1.323(4) .
C24 H13 0.9300 .
C25 C26 1.336(5) .
C25 N3 1.371(4) .
C25 H1 0.9300 .
C26 N4 1.379(4) .
C26 H14 0.9300 .
N1 Ni1 2.032(3) .
N3 Ni1 2.039(3) 4_765
Ni1 N3 2.039(3) 4_466
Ni1 O2 2.047(2) .
Ni1 O5 2.077(2) 4_666
Ni1 O4 2.121(2) .
Ni1 O3 2.122(2) .
O3 H3B 0.8500 .
O3 H3C 0.8500 .
O5 Ni1 2.077(2) 4_565
O4 H4A 0.8501 .
O4 H4B 0.8500 .
